data_4101674
loop_
_publ_author_name
'Cook, Timothy R.'
'Surendranath, Yogesh'
'Nocera, Daniel G.'

_publ_section_title
;
 Chlorine photoelimination from a diplatinum core: circumventing the back
 reaction.
;
_journal_issue 1
_journal_name_full 'Journal of the American Chemical Society'
_journal_page_first 28
_journal_page_last 29
_journal_paper_doi 10.1021/ja807222p
_journal_volume 131
_journal_year 2009
_chemical_formula_moiety 'C18 H22 Cl6 F24 N2 O8 P4 Pt2'
_chemical_formula_sum 'C18 H22 Cl6 F24 N2 O8 P4 Pt2'
_chemical_formula_weight 1577.14
_chemical_name_common Pt2(tfepma)2Cl6
_chemical_name_systematic
; 
 ? 
;
_space_group_IT_number 15
_symmetry_cell_setting monoclinic
_symmetry_space_group_name_Hall '-C 2yc'
_symmetry_space_group_name_H-M 'C 1 2/c 1'
_atom_sites_solution_hydrogens geom
_atom_sites_solution_primary direct
_atom_sites_solution_secondary difmap
_audit_creation_method SHELXL-97
_cell_angle_alpha 90.00
_cell_angle_beta 109.9550(10)
_cell_angle_gamma 90.00
_cell_formula_units_Z 4
_cell_length_a 23.3862(14)
_cell_length_b 8.7562(5)
_cell_length_c 22.1281(13)
_cell_measurement_reflns_used 9963
_cell_measurement_temperature 100(2)
_cell_measurement_theta_max 30.39
_cell_measurement_theta_min 2.50
_cell_volume 4259.2(4)
_computing_cell_refinement 'Bruker SMART'
_computing_data_collection 'Bruker SMART'
_computing_data_reduction 'Bruker SAINT'
_computing_molecular_graphics 'Bruker SHELXTL'
_computing_publication_material 'Bruker SHELXTL'
_computing_structure_refinement 'SHELXL-97 (Sheldrick, 2008)'
_computing_structure_solution 'SHELXS-97 (Sheldrick, 2008)'
_diffrn_ambient_temperature 100(2)
_diffrn_measured_fraction_theta_full 0.999
_diffrn_measured_fraction_theta_max 0.999
_diffrn_measurement_device_type 'CCD area detector'
_diffrn_measurement_method 'phi and omega scans'
_diffrn_radiation_monochromator graphite
_diffrn_radiation_source 'fine-focus sealed tube'
_diffrn_radiation_type MoK\a
_diffrn_radiation_wavelength 0.71073
_diffrn_reflns_av_R_equivalents 0.0413
_diffrn_reflns_av_sigmaI/netI 0.0246
_diffrn_reflns_limit_h_max 32
_diffrn_reflns_limit_h_min -32
_diffrn_reflns_limit_k_max 12
_diffrn_reflns_limit_k_min -12
_diffrn_reflns_limit_l_max 30
_diffrn_reflns_limit_l_min -30
_diffrn_reflns_number 45938
_diffrn_reflns_theta_full 29.57
_diffrn_reflns_theta_max 29.57
_diffrn_reflns_theta_min 1.85
_exptl_absorpt_coefficient_mu 7.237
_exptl_absorpt_correction_T_max 0.485
_exptl_absorpt_correction_T_min 0.473
_exptl_absorpt_correction_type empirical
_exptl_absorpt_process_details SADABS
_exptl_crystal_colour red
_exptl_crystal_density_diffrn 2.460
_exptl_crystal_density_meas ?
_exptl_crystal_density_method 'not measured'
_exptl_crystal_description block
_exptl_crystal_F_000 2968
_exptl_crystal_size_max 0.10
_exptl_crystal_size_mid 0.10
_exptl_crystal_size_min 0.10
_refine_diff_density_max 1.815
_refine_diff_density_min -1.194
_refine_diff_density_rms 0.138
_refine_ls_extinction_method none
_refine_ls_goodness_of_fit_ref 1.084
_refine_ls_hydrogen_treatment constr
_refine_ls_matrix_type full
_refine_ls_number_parameters 290
_refine_ls_number_reflns 5987
_refine_ls_number_restraints 0
_refine_ls_restrained_S_all 1.084
_refine_ls_R_factor_all 0.0303
_refine_ls_R_factor_gt 0.0235
_refine_ls_shift/su_max 0.002
_refine_ls_shift/su_mean 0.000
_refine_ls_structure_factor_coef Fsqd
_refine_ls_weighting_details 'calc w=1/[\s^2^(Fo^2^)+(0.0263P)^2^+9.4393P] where P=(Fo^2^+2Fc^2^)/3'
_refine_ls_weighting_scheme calc
_refine_ls_wR_factor_gt 0.0530
_refine_ls_wR_factor_ref 0.0565
_reflns_number_gt 5249
_reflns_number_total 5987
_reflns_threshold_expression >2sigma(I)
_cod_data_source_file ja807222p_si_003.cif
_cod_data_source_block 07083fixed
_cod_depositor_comments
;
The following automatic conversions were performed:

'_chemical_melting_point' value 'not measured' was changed to '?' -
the value is undefined or not given.

'_symmetry_cell_setting' value
'Monoclinic' changed to 'monoclinic' according to the built-in table
from CIF Core dictionary named 'cif_core.dic' version 2.4.1 from
2010-06-29.

Automatic conversion script
Id: cif_fix_values 1673 2011-04-08 12:14:43Z adriana 

The following automatic conversions were performed:

'_exptl_crystal_density_meas' value 'not measured' was changed to '?'
- the value is perceived as not measured.

Automatic conversion script
Id: cif_fix_values 3008 2015-01-20 13:52:24Z robertas 
;
_cod_original_sg_symbol_H-M C2/c
_cod_database_code 4101674

loop_
_symmetry_equiv_pos_as_xyz
'x, y, z'
'-x, y, -z+1/2'
'x+1/2, y+1/2, z'
'-x+1/2, y+1/2, -z+1/2'
'-x, -y, -z'
'x, -y, z-1/2'
'-x+1/2, -y+1/2, -z'
'x+1/2, -y+1/2, z-1/2'

loop_
_atom_site_label
_atom_site_type_symbol
_atom_site_fract_x
_atom_site_fract_y
_atom_site_fract_z
_atom_site_U_iso_or_equiv
_atom_site_adp_type
_atom_site_occupancy
_atom_site_symmetry_multiplicity
_atom_site_calc_flag
_atom_site_refinement_flags
_atom_site_disorder_assembly
_atom_site_disorder_group
Pt1 Pt -0.022588(5) 0.710053(12) 0.185031(5) 0.01226(4) Uani 1 1 d . . .
Cl1 Cl -0.06317(3) 0.71218(8) 0.06891(4) 0.01835(14) Uani 1 1 d . . .
Cl2 Cl 0.00957(3) 0.96083(8) 0.18036(4) 0.01726(14) Uani 1 1 d . . .
Cl3 Cl -0.05621(3) 0.45845(8) 0.18172(3) 0.01624(13) Uani 1 1 d . . .
P1 P -0.11645(4) 0.78126(8) 0.18956(4) 0.01415(15) Uani 1 1 d . . .
P2 P 0.07241(3) 0.63916(9) 0.18470(4) 0.01376(14) Uani 1 1 d . . .
O1 O -0.12935(10) 0.9574(2) 0.19401(10) 0.0169(4) Uani 1 1 d . . .
O2 O -0.17483(10) 0.7385(2) 0.13045(11) 0.0180(4) Uani 1 1 d . . .
O3 O 0.08834(10) 0.4635(2) 0.19003(10) 0.0172(4) Uani 1 1 d . . .
O4 O 0.08851(11) 0.6779(3) 0.12270(11) 0.0188(5) Uani 1 1 d . . .
N1 N -0.12900(12) 0.7117(3) 0.25400(13) 0.0157(5) Uani 1 1 d . . .
C1 C -0.13651(15) 1.0594(4) 0.14127(15) 0.0200(6) Uani 1 1 d . . .
H1A H -0.1371 1.0015 0.1026 0.024 Uiso 1 1 calc R . .
H1B H -0.1024 1.1332 0.1522 0.024 Uiso 1 1 calc R . .
C2 C -0.19599(16) 1.1423(4) 0.12870(16) 0.0223(7) Uani 1 1 d . . .
C3 C -0.18928(14) 0.6000(4) 0.09320(16) 0.0197(6) Uani 1 1 d . . .
H8A H -0.1725 0.5102 0.1207 0.024 Uiso 1 1 calc R . .
H8B H -0.1722 0.6028 0.0580 0.024 Uiso 1 1 calc R . .
C4 C -0.25797(15) 0.5921(4) 0.06632(15) 0.0193(6) Uani 1 1 d . . .
C5 C 0.06083(15) 0.3581(4) 0.13839(16) 0.0214(6) Uani 1 1 d . . .
H4A H 0.0366 0.4139 0.0991 0.026 Uiso 1 1 calc R . .
H4B H 0.0337 0.2865 0.1503 0.026 Uiso 1 1 calc R . .
C6 C 0.11169(17) 0.2732(4) 0.12718(17) 0.0243(7) Uani 1 1 d . . .
C7 C 0.08033(16) 0.8165(4) 0.08676(16) 0.0202(6) Uani 1 1 d . . .
H6A H 0.1094 0.8953 0.1112 0.024 Uiso 1 1 calc R . .
H6B H 0.0384 0.8558 0.0769 0.024 Uiso 1 1 calc R . .
C8 C 0.09190(17) 0.7759(4) 0.02595(17) 0.0257(7) Uani 1 1 d . . .
C9 C -0.19192(16) 0.7161(5) 0.25721(18) 0.0300(8) Uani 1 1 d . . .
H3A H -0.2215 0.7299 0.2138 0.045 Uiso 1 1 calc R . .
H3B H -0.1952 0.8014 0.2845 0.045 Uiso 1 1 calc R . .
H3C H -0.2003 0.6201 0.2753 0.045 Uiso 1 1 calc R . .
F1 F -0.20510(11) 1.2376(2) 0.07879(10) 0.0318(5) Uani 1 1 d . . .
F2 F -0.19573(12) 1.2272(3) 0.17908(11) 0.0353(5) Uani 1 1 d . . .
F3 F -0.24320(10) 1.0487(3) 0.11490(12) 0.0392(6) Uani 1 1 d . . .
F4 F -0.28381(9) 0.7246(2) 0.04244(10) 0.0248(4) Uani 1 1 d . . .
F5 F -0.27520(9) 0.4887(2) 0.01911(10) 0.0282(5) Uani 1 1 d . . .
F6 F -0.28143(10) 0.5487(3) 0.11144(10) 0.0315(5) Uani 1 1 d . . .
F7 F 0.08903(11) 0.1745(2) 0.07839(10) 0.0333(5) Uani 1 1 d . . .
F8 F 0.14328(12) 0.1903(3) 0.17831(11) 0.0420(6) Uani 1 1 d . . .
F9 F 0.15026(13) 0.3641(3) 0.11304(15) 0.0555(8) Uani 1 1 d . . .
F10 F 0.14809(11) 0.7248(3) 0.03690(12) 0.0370(6) Uani 1 1 d . . .
F11 F 0.05397(12) 0.6670(3) -0.00722(11) 0.0416(6) Uani 1 1 d . . .
F12 F 0.08409(12) 0.8996(3) -0.01161(11) 0.0436(6) Uani 1 1 d . . .

loop_
_atom_site_aniso_label
_atom_site_aniso_U_11
_atom_site_aniso_U_22
_atom_site_aniso_U_33
_atom_site_aniso_U_23
_atom_site_aniso_U_13
_atom_site_aniso_U_12
Pt1 0.01339(6) 0.01237(6) 0.01022(6) 0.00007(4) 0.00300(4) 0.00005(4)
Cl1 0.0178(3) 0.0231(4) 0.0127(3) 0.0012(3) 0.0033(3) -0.0024(3)
Cl2 0.0195(3) 0.0143(3) 0.0182(3) 0.0010(3) 0.0068(3) -0.0008(3)
Cl3 0.0171(3) 0.0138(3) 0.0162(3) -0.0008(2) 0.0036(3) -0.0014(3)
P1 0.0147(4) 0.0136(3) 0.0131(4) 0.0012(3) 0.0033(3) 0.0013(3)
P2 0.0151(4) 0.0137(3) 0.0123(3) -0.0010(3) 0.0045(3) -0.0001(3)
O1 0.0188(11) 0.0147(10) 0.0169(11) 0.0016(8) 0.0059(9) 0.0035(8)
O2 0.0164(11) 0.0171(10) 0.0165(11) -0.0015(8) 0.0004(9) 0.0012(8)
O3 0.0207(11) 0.0152(10) 0.0155(11) -0.0016(8) 0.0061(9) 0.0021(8)
O4 0.0246(12) 0.0184(10) 0.0155(11) 0.0013(8) 0.0096(9) 0.0015(9)
N1 0.0122(12) 0.0189(13) 0.0165(13) 0.0019(10) 0.0055(10) 0.0009(9)
C1 0.0239(17) 0.0178(14) 0.0171(15) 0.0044(12) 0.0054(13) 0.0025(12)
C2 0.0260(17) 0.0167(15) 0.0218(16) 0.0020(12) 0.0051(13) 0.0034(13)
C3 0.0158(15) 0.0176(14) 0.0208(16) -0.0053(12) -0.0001(12) -0.0004(11)
C4 0.0192(15) 0.0205(15) 0.0163(15) -0.0003(12) 0.0036(12) -0.0014(12)
C5 0.0214(16) 0.0165(14) 0.0239(17) -0.0083(12) 0.0045(13) -0.0019(12)
C6 0.0301(19) 0.0198(15) 0.0251(18) -0.0049(13) 0.0119(15) -0.0008(13)
C7 0.0263(17) 0.0183(14) 0.0168(15) 0.0016(11) 0.0086(13) 0.0002(12)
C8 0.0300(19) 0.0291(18) 0.0192(17) 0.0038(14) 0.0099(14) 0.0039(14)
C9 0.0164(16) 0.050(2) 0.0255(19) 0.0106(17) 0.0093(14) 0.0041(15)
F1 0.0434(13) 0.0197(10) 0.0248(11) 0.0060(8) 0.0018(10) 0.0074(9)
F2 0.0483(15) 0.0295(12) 0.0306(12) 0.0006(9) 0.0167(11) 0.0156(10)
F3 0.0192(11) 0.0310(11) 0.0597(16) 0.0089(11) 0.0035(11) 0.0008(9)
F4 0.0196(10) 0.0241(10) 0.0274(11) 0.0018(8) 0.0038(8) 0.0060(8)
F5 0.0240(11) 0.0271(10) 0.0269(11) -0.0091(8) 0.0003(9) -0.0024(8)
F6 0.0289(11) 0.0400(12) 0.0280(11) 0.0023(9) 0.0127(9) -0.0084(9)
F7 0.0549(15) 0.0221(10) 0.0218(11) -0.0073(8) 0.0116(10) 0.0041(10)
F8 0.0466(15) 0.0431(14) 0.0269(12) -0.0059(10) 0.0005(11) 0.0241(11)
F9 0.0707(19) 0.0346(13) 0.091(2) -0.0220(14) 0.0667(18) -0.0154(13)
F10 0.0351(13) 0.0453(14) 0.0407(14) 0.0099(11) 0.0261(11) 0.0088(10)
F11 0.0449(14) 0.0526(15) 0.0219(12) -0.0153(10) 0.0046(10) -0.0064(12)
F12 0.0655(17) 0.0451(14) 0.0295(12) 0.0201(11) 0.0284(12) 0.0166(13)

loop_
_atom_type_symbol
_atom_type_description
_atom_type_scat_dispersion_real
_atom_type_scat_dispersion_imag
_atom_type_scat_source
C C 0.0033 0.0016 'International Tables Vol C Tables 4.2.6.8 and 6.1.1.4'
H H 0.0000 0.0000 'International Tables Vol C Tables 4.2.6.8 and 6.1.1.4'
N N 0.0061 0.0033 'International Tables Vol C Tables 4.2.6.8 and 6.1.1.4'
O O 0.0106 0.0060 'International Tables Vol C Tables 4.2.6.8 and 6.1.1.4'
F F 0.0171 0.0103 'International Tables Vol C Tables 4.2.6.8 and 6.1.1.4'
P P 0.1023 0.0942 'International Tables Vol C Tables 4.2.6.8 and 6.1.1.4'
Cl Cl 0.1484 0.1585 'International Tables Vol C Tables 4.2.6.8 and 6.1.1.4'
Pt Pt -1.7033 8.3905 'International Tables Vol C Tables 4.2.6.8 and 6.1.1.4'

loop_
_geom_angle_atom_site_label_1
_geom_angle_atom_site_label_2
_geom_angle_atom_site_label_3
_geom_angle
_geom_angle_site_symmetry_1
_geom_angle_site_symmetry_3
_geom_angle_publ_flag
P2 Pt1 P1 177.84(3) . . ?
P2 Pt1 Cl3 93.46(3) . . ?
P1 Pt1 Cl3 86.64(3) . . ?
P2 Pt1 Cl2 85.87(3) . . ?
P1 Pt1 Cl2 94.19(3) . . ?
Cl3 Pt1 Cl2 175.87(3) . . ?
P2 Pt1 Cl1 91.60(3) . . ?
P1 Pt1 Cl1 90.56(3) . . ?
Cl3 Pt1 Cl1 88.16(3) . . ?
Cl2 Pt1 Cl1 87.78(3) . . ?
P2 Pt1 Pt1 88.64(2) . 2 ?
P1 Pt1 Pt1 89.20(2) . 2 ?
Cl3 Pt1 Pt1 92.215(18) . 2 ?
Cl2 Pt1 Pt1 91.846(19) . 2 ?
Cl1 Pt1 Pt1 179.543(19) . 2 ?
O2 P1 O1 98.81(12) . . ?
O2 P1 N1 105.49(13) . . ?
O1 P1 N1 102.14(12) . . ?
O2 P1 Pt1 117.67(9) . . ?
O1 P1 Pt1 117.97(9) . . ?
N1 P1 Pt1 112.63(10) . . ?
O3 P2 O4 98.87(12) . . ?
O3 P2 N1 102.08(13) . 2 ?
O4 P2 N1 105.50(13) . 2 ?
O3 P2 Pt1 117.70(9) . . ?
O4 P2 Pt1 117.40(9) . . ?
N1 P2 Pt1 113.15(10) 2 . ?
C1 O1 P1 121.9(2) . . ?
C3 O2 P1 129.9(2) . . ?
C5 O3 P2 122.4(2) . . ?
C7 O4 P2 129.8(2) . . ?
C9 N1 P2 119.5(2) . 2 ?
C9 N1 P1 119.6(2) . . ?
P2 N1 P1 120.91(16) 2 . ?
O1 C1 C2 107.1(3) . . ?
F3 C2 F2 107.6(3) . . ?
F3 C2 F1 108.0(3) . . ?
F2 C2 F1 107.1(3) . . ?
F3 C2 C1 112.9(3) . . ?
F2 C2 C1 111.8(3) . . ?
F1 C2 C1 109.2(3) . . ?
O2 C3 C4 105.9(2) . . ?
F4 C4 F5 107.8(3) . . ?
F4 C4 F6 107.2(3) . . ?
F5 C4 F6 107.3(3) . . ?
F4 C4 C3 113.2(3) . . ?
F5 C4 C3 109.6(3) . . ?
F6 C4 C3 111.6(3) . . ?
O3 C5 C6 106.6(3) . . ?
F9 C6 F8 107.7(3) . . ?
F9 C6 F7 108.2(3) . . ?
F8 C6 F7 106.5(3) . . ?
F9 C6 C5 112.8(3) . . ?
F8 C6 C5 111.8(3) . . ?
F7 C6 C5 109.6(3) . . ?
O4 C7 C8 105.5(3) . . ?
F10 C8 F11 106.8(3) . . ?
F10 C8 F12 107.6(3) . . ?
F11 C8 F12 108.2(3) . . ?
F10 C8 C7 112.6(3) . . ?
F11 C8 C7 111.8(3) . . ?
F12 C8 C7 109.7(3) . . ?

loop_
_geom_bond_atom_site_label_1
_geom_bond_atom_site_label_2
_geom_bond_distance
_geom_bond_site_symmetry_2
_geom_bond_publ_flag
Pt1 P2 2.3092(8) . ?
Pt1 P1 2.3167(8) . ?
Pt1 Cl3 2.3319(7) . ?
Pt1 Cl2 2.3348(7) . ?
Pt1 Cl1 2.4164(7) . ?
Pt1 Pt1 2.7037(3) 2 ?
P1 O2 1.580(2) . ?
P1 O1 1.581(2) . ?
P1 N1 1.666(3) . ?
P2 O3 1.578(2) . ?
P2 O4 1.578(2) . ?
P2 N1 1.664(3) 2 ?
O1 C1 1.433(4) . ?
O2 C3 1.440(4) . ?
O3 C5 1.438(4) . ?
O4 C7 1.427(4) . ?
N1 C9 1.498(4) . ?
N1 P2 1.664(3) 2 ?
C1 C2 1.508(5) . ?
C2 F3 1.324(4) . ?
C2 F2 1.338(4) . ?
C2 F1 1.342(4) . ?
C3 C4 1.512(4) . ?
C4 F4 1.331(4) . ?
C4 F5 1.336(4) . ?
C4 F6 1.348(4) . ?
C5 C6 1.493(5) . ?
C6 F9 1.318(4) . ?
C6 F8 1.335(4) . ?
C6 F7 1.343(4) . ?
C7 C8 1.503(5) . ?
C8 F10 1.330(4) . ?
C8 F11 1.338(4) . ?
C8 F12 1.339(4) . ?
